data_7044757
loop_
_publ_author_name
'Barrado, Alejandro G.'
'Bayne, Julia M.'
'Johnstone, Timothy C.'
'Lehmann, Christian W.'
'Stephan, Douglas W.'
'Alcarazo, Manuel'

_publ_section_title
;
 Dicationic phosphonium salts: Lewis acid initiators for the
 Mukaiyama-aldol reaction
;
_journal_name_full 'Dalton Transactions'
_journal_paper_doi 10.1039/C7DT03197A
_journal_year 2017
_chemical_absolute_configuration rmad
_chemical_compound_source dichloromethan,pentane
_chemical_formula_moiety '2(C24 H22 N P) 4(C F3 O3 S) (C4 H8 O)'
_chemical_formula_sum 'C56 H52 F12 N2 O13 P2 S4'
_chemical_formula_weight 1379.17
_space_group_crystal_system monoclinic
_space_group_IT_number 15
_space_group_name_Hall '-C 2yc'
_space_group_name_H-M_alt 'C 1 2/c 1'
_symmetry_cell_setting monoclinic
_symmetry_Int_Tables_number 15
_symmetry_space_group_name_Hall '-C 2yc'
_symmetry_space_group_name_H-M 'C 1 2/c 1'
_atom_sites_solution_hydrogens geom
_atom_sites_solution_primary direct
_atom_sites_solution_secondary difmap
_audit_block_code 9295
_audit_creation_date 2015-03-23
_audit_creation_method
;
Olex2 1.2
(compiled 2015.01.26 svn.r3150 for OlexSys, GUI svn.r4998)
;
_audit_update_record
;
2017-10-27 deposited with the CCDC.
2017-11-14 downloaded from the CCDC.
;
_cell_angle_alpha 90
_cell_angle_beta 108.586(3)
_cell_angle_gamma 90
_cell_formula_units_Z 4
_cell_length_a 26.974(4)
_cell_length_b 14.0542(18)
_cell_length_c 17.075(2)
_cell_measurement_reflns_used 9692
_cell_measurement_temperature 100
_cell_measurement_theta_max 31.0530
_cell_measurement_theta_min 2.5133
_cell_volume 6135.5(14)
_computing_cell_refinement 'SAINT software (Bruker AXS, 2004)'
_computing_data_collection 'APEX2 (Bruker AXS, 2005-2013)'
_computing_data_reduction 'SAINT software (Bruker AXS, 2004)'
_computing_molecular_graphics 'DIAMOND (Crystal Impact GbR, 1997-2012)'
_computing_publication_material 'Olex2 (Dolomanov et al., 2009)'
_computing_structure_refinement 'SHELXL (G. M. Sheldrick, 2013)'
_computing_structure_solution 'SHELXS (G. M. Sheldrick, 2013)'
_diffrn_ambient_temperature 100
_diffrn_detector_area_resol_mean 66.67
_diffrn_measured_fraction_theta_full 1.000
_diffrn_measured_fraction_theta_max 0.818
_diffrn_measurement_device_type 'Bruker-AXS Kappa Mach3 APEX-II'
_diffrn_measurement_method 'CCD \f- and \w-scans'
_diffrn_radiation_monochromator 'Incoatec Helios mirrors'
_diffrn_radiation_type Mo-K\a
_diffrn_radiation_wavelength 0.71073
_diffrn_reflns_av_R_equivalents 0.0423
_diffrn_reflns_av_unetI/netI 0.0401
_diffrn_reflns_Laue_measured_fraction_full 1.000
_diffrn_reflns_Laue_measured_fraction_max 0.818
_diffrn_reflns_limit_h_max 39
_diffrn_reflns_limit_h_min -39
_diffrn_reflns_limit_k_max 23
_diffrn_reflns_limit_k_min -20
_diffrn_reflns_limit_l_max 25
_diffrn_reflns_limit_l_min -27
_diffrn_reflns_number 136310
_diffrn_reflns_point_group_measured_fraction_full 1.000
_diffrn_reflns_point_group_measured_fraction_max 0.818
_diffrn_reflns_theta_full 25.242
_diffrn_reflns_theta_max 37.313
_diffrn_reflns_theta_min 1.593
_diffrn_source 1\mS
_diffrn_standards_number 0
_exptl_absorpt_coefficient_mu 0.307
_exptl_absorpt_correction_T_max 0.98565
_exptl_absorpt_correction_T_min 0.94315
_exptl_absorpt_correction_type gaussian
_exptl_absorpt_process_details 'SADABS (Bruker AXS, 2012)'
_exptl_crystal_colour colourless
_exptl_crystal_density_diffrn 1.493
_exptl_crystal_description plate
_exptl_crystal_F_000 2832
_exptl_crystal_size_max 0.22
_exptl_crystal_size_mid 0.18
_exptl_crystal_size_min 0.05
_refine_diff_density_max 1.317
_refine_diff_density_min -1.222
_refine_diff_density_rms 0.104
_refine_ls_extinction_method none
_refine_ls_goodness_of_fit_ref 1.027
_refine_ls_hydrogen_treatment constr
_refine_ls_matrix_type full
_refine_ls_number_parameters 394
_refine_ls_number_reflns 13021
_refine_ls_number_restraints 0
_refine_ls_restrained_S_all 1.027
_refine_ls_R_factor_all 0.1111
_refine_ls_R_factor_gt 0.0657
_refine_ls_shift/su_max 0.002
_refine_ls_shift/su_mean 0.000
_refine_ls_structure_factor_coef Fsqd
_refine_ls_weighting_details 'w=1/[\s^2^(Fo^2^)+(0.0935P)^2^+18.8604P] where P=(Fo^2^+2Fc^2^)/3'
_refine_ls_weighting_scheme calc
_refine_ls_wR_factor_gt 0.1715
_refine_ls_wR_factor_ref 0.2005
_reflns_Friedel_coverage 0.000
_reflns_number_gt 8913
_reflns_number_total 13021
_reflns_threshold_expression 'I > 2\s(I)'
_cod_data_source_file c7dt03197a2.cif
_cod_data_source_block 9295sadabs
_cod_depositor_comments
;
The following automatic conversions were performed:

'_symmetry_cell_setting' value 'MONOCLINIC' changed to 'monoclinic'
according to
/home/data/users/saulius/crontab/automatic-downloads/rss-feeds/RSC/lib/dictionaries/cif_core.dic
dictionary named 'cif_core.dic' version 2.4.2 from 2011-04-26.

Automatic conversion script
Id: cif_fix_values 4973 2017-02-22 13:04:09Z antanas 
;
_cod_original_cell_volume 6135.7(14)
_cod_original_sg_symbol_Hall '-c 2yc (#15:b1)'
_cod_original_sg_symbol_H-M 'c 2/c'
_cod_database_code 7044757
_shelx_space_group_comment
;
The symmetry employed for this shelxl refinement is uniquely defined
by the following loop, which should always be used as a source of
symmetry information in preference to the above space-group names.
They are only intended as comments.
;
_shelx_estimated_absorpt_t_max 0.985
_shelx_estimated_absorpt_t_min 0.936
_olex2_refinement_description
;
1. Fixed Uiso
 At 1.2 times of:
  All C(H) groups, All C(H,H) groups
 At 1.5 times of:
  All C(H,H,H) groups
2. Others
 Sof(C26B)=1-FVAR(1)
 Sof(C26A)=FVAR(1)
 Fixed Sof: F4B(0.5) F6B(0.5) F5A(0.5) C2B(0.5) H2B(0.5) H5B(0.5) H5A(0.5)
 C4B(0.5) H4B(0.5) C3B(0.5) H3B(0.5) C30(0.5) H30A(0.5) H30B(0.5) C27(0.5)
 H27A(0.5) H27B(0.5) O7(0.5) C28(0.5) H28A(0.5) H28B(0.5) C29(0.5) H29A(0.5)
 H29B(0.5) F4A(0.5) F6A(0.5) F5B(0.5) C4A(0.5) H4A(0.5) C3A(0.5) H3A(0.5)
 C2A(0.5) H2A(0.5)
3.a Secondary CH2 refined with riding coordinates:
 C30(H30A,H30B), C27(H27A,H27B), C28(H28A,H28B), C29(H29A,H29B)
3.b Aromatic/amide H refined with riding coordinates:
 C20(H20), C8(H8), C22(H22), C21(H21), C23(H23), C12(H12), C18(H18), C14(H14),
 C17(H17), C9(H9), C6(H6), C15(H15), C16(H16), C10(H10), C11(H11), C2B(H2B),
 C5(H5B), C5(H5A), C4B(H4B), C3B(H3B), C4A(H4A), C3A(H3A), C2A(H2A)
3.c Idealised Me refined as rotating group:
 C24(H24A,H24B,H24C)
;
_shelx_shelxl_version_number 2014/7
_olex2_submission_special_instructions 'No special instructions were received'

loop_
_space_group_symop_operation_xyz
'x, y, z'
'-x, y, -z+1/2'
'x+1/2, y+1/2, z'
'-x+1/2, y+1/2, -z+1/2'
'-x, -y, -z'
'x, -y, z-1/2'
'-x+1/2, -y+1/2, -z'
'x+1/2, -y+1/2, z-1/2'

loop_
_atom_site_label
_atom_site_type_symbol
_atom_site_fract_x
_atom_site_fract_y
_atom_site_fract_z
_atom_site_U_iso_or_equiv
_atom_site_adp_type
_atom_site_occupancy
_atom_site_site_symmetry_order
_atom_site_calc_flag
_atom_site_refinement_flags_posn
_atom_site_refinement_flags_occupancy
_atom_site_disorder_assembly
_atom_site_disorder_group
P1 P 0.09675(2) 0.26402(3) 0.13884(3) 0.01474(10) Uani 1 1 d . . . .
S2 S 0.31025(2) 0.17273(4) 0.26104(3) 0.02347(11) Uani 1 1 d . . . .
N1 N 0.15038(7) -0.00305(12) 0.15253(11) 0.0208(3) Uani 1 1 d . . . .
C13 C 0.13808(7) 0.30305(13) 0.08124(11) 0.0161(3) Uani 1 1 d . . . .
C1 C 0.03106(7) 0.30083(14) 0.08637(12) 0.0200(3) Uani 1 1 d . . . .
C19 C 0.10012(7) 0.13612(13) 0.14563(11) 0.0158(3) Uani 1 1 d . . . .
C7 C 0.11993(7) 0.30939(13) 0.24181(11) 0.0171(3) Uani 1 1 d . . . .
C20 C 0.05994(8) 0.08190(14) 0.15819(12) 0.0197(3) Uani 1 1 d . . . .
H20 H 0.0287 0.1114 0.1604 0.024 Uiso 1 1 calc R . . .
O4 O 0.27257(6) 0.12963(12) 0.19038(10) 0.0286(3) Uani 1 1 d . . . .
C8 C 0.14075(8) 0.40129(14) 0.25562(12) 0.0206(3) Uani 1 1 d . . . .
H8 H 0.1423 0.4396 0.2106 0.025 Uiso 1 1 calc R . . .
C22 C 0.11203(8) -0.05698(14) 0.16457(13) 0.0233(4) Uani 1 1 d . . . .
H22 H 0.1166 -0.1239 0.1711 0.028 Uiso 1 1 calc R . . .
C21 C 0.06648(8) -0.01605(15) 0.16743(13) 0.0231(4) Uani 1 1 d . . . .
H21 H 0.0396 -0.0544 0.1757 0.028 Uiso 1 1 calc R . . .
C23 C 0.14533(7) 0.09154(13) 0.14292(11) 0.0178(3) Uani 1 1 d . . . .
H23 H 0.1728 0.1280 0.1343 0.021 Uiso 1 1 calc R . . .
O5 O 0.31587(9) 0.27309(14) 0.25318(12) 0.0432(5) Uani 1 1 d . . . .
C12 C 0.11659(9) 0.25319(15) 0.30793(12) 0.0226(4) Uani 1 1 d . . . .
H12 H 0.1017 0.1913 0.2981 0.027 Uiso 1 1 calc R . . .
C18 C 0.19179(7) 0.31408(14) 0.12065(12) 0.0192(3) Uani 1 1 d . . . .
H18 H 0.2062 0.3058 0.1787 0.023 Uiso 1 1 calc R . . .
F4B F 0.30183(16) 0.1964(3) 0.4105(2) 0.0387(9) Uiso 0.5 1 d . P A 2
C14 C 0.11669(8) 0.31541(17) -0.00434(13) 0.0251(4) Uani 1 1 d . . . .
H14 H 0.0802 0.3080 -0.0310 0.030 Uiso 1 1 calc R . . .
C17 C 0.22411(8) 0.33741(15) 0.07395(13) 0.0232(4) Uani 1 1 d . . . .
H17 H 0.2607 0.3448 0.1003 0.028 Uiso 1 1 calc R . . .
C24 C 0.19836(8) -0.05027(15) 0.14709(17) 0.0293(4) Uani 1 1 d . . . .
H24A H 0.2137 -0.0893 0.1965 0.044 Uiso 1 1 calc GR . . .
H24B H 0.2237 -0.0019 0.1433 0.044 Uiso 1 1 calc GR . . .
H24C H 0.1894 -0.0909 0.0979 0.044 Uiso 1 1 calc GR . . .
O6 O 0.35871(8) 0.12118(17) 0.29418(13) 0.0465(5) Uani 1 1 d . . . .
C9 C 0.15923(9) 0.43606(16) 0.33618(13) 0.0265(4) Uani 1 1 d . . . .
H9 H 0.1736 0.4983 0.3463 0.032 Uiso 1 1 calc R . . .
C6 C -0.00126(9) 0.24931(17) 0.01985(13) 0.0264(4) Uani 1 1 d . . . .
H6 H 0.0091 0.1884 0.0065 0.032 Uiso 1 1 calc R . . .
C15 C 0.14970(9) 0.33878(18) -0.04998(13) 0.0288(4) Uani 1 1 d . . . .
H15 H 0.1356 0.3471 -0.1081 0.035 Uiso 1 1 calc R . . .
C16 C 0.20295(9) 0.34984(16) -0.01089(13) 0.0254(4) Uani 1 1 d . . . .
H16 H 0.2251 0.3660 -0.0423 0.031 Uiso 1 1 calc R . . .
C10 C 0.15658(11) 0.37986(18) 0.40158(14) 0.0336(5) Uani 1 1 d . . . .
H10 H 0.1695 0.4038 0.4564 0.040 Uiso 1 1 calc R . . .
C11 C 0.13520(11) 0.28876(17) 0.38791(14) 0.0323(5) Uani 1 1 d . . . .
H11 H 0.1334 0.2511 0.4331 0.039 Uiso 1 1 calc R . . .
F6B F 0.22948(14) 0.1814(3) 0.3149(2) 0.0360(7) Uiso 0.5 1 d . P A 2
F5A F 0.2699(2) 0.0804(4) 0.3626(3) 0.0538(12) Uiso 0.5 1 d . P A 1
C2B C 0.01705(17) 0.3944(3) 0.0968(3) 0.0202(8) Uiso 0.5 1 d . P B 2
H2B H 0.0404 0.4332 0.1377 0.024 Uiso 0.5 1 calc R P B 2
C26B C 0.2773(5) 0.1461(17) 0.3371(7) 0.016(4) Uiso 0.25(5) 1 d . P A 2
C5 C -0.04906(9) 0.2888(2) -0.02683(15) 0.0323(5) Uani 1 1 d . . . .
H5B H -0.0724 0.2511 -0.0687 0.039 Uiso 0.5 1 calc R P C 2
H5A H -0.0707 0.2575 -0.0749 0.039 Uiso 0.5 1 calc R P D 1
C4B C -0.0632(3) 0.3761(5) -0.0154(4) 0.0260(14) Uiso 0.5 1 d . P B 2
H4B H -0.0954 0.4010 -0.0502 0.031 Uiso 0.5 1 calc R P B 2
S1 S 0.08294(2) -0.01022(4) -0.07800(3) 0.02382(12) Uani 1 1 d . . . .
F2 F 0.17184(6) 0.08150(13) -0.02437(10) 0.0421(4) Uani 1 1 d . . . .
O1 O 0.05406(6) -0.04673(15) -0.15850(10) 0.0338(4) Uani 1 1 d . . . .
F1 F 0.16487(7) -0.01095(16) -0.12899(14) 0.0568(6) Uani 1 1 d . . . .
O2 O 0.05912(8) 0.06596(17) -0.04699(13) 0.0458(5) Uani 1 1 d . . . .
F3 F 0.12466(10) 0.12025(15) -0.14726(11) 0.0590(6) Uani 1 1 d . . . .
O3 O 0.10719(9) -0.08345(15) -0.01851(12) 0.0435(5) Uani 1 1 d . . . .
C25 C 0.13875(10) 0.04739(19) -0.09562(16) 0.0328(5) Uani 1 1 d . . . .
C3B C -0.03091(17) 0.4318(3) 0.0478(3) 0.0228(8) Uiso 0.5 1 d . P B 2
H3B H -0.0412 0.4941 0.0576 0.027 Uiso 0.5 1 calc R P B 2
C30 C -0.0005(4) 0.7370(6) 0.2926(6) 0.0580(19) Uiso 0.5 1 d . P E 3
H30A H -0.0390 0.7447 0.2728 0.070 Uiso 0.5 1 calc R P E 3
H30B H 0.0154 0.7884 0.3323 0.070 Uiso 0.5 1 calc R P E 3
C27 C 0.0191(3) 0.6315(5) 0.2012(4) 0.0451(13) Uiso 0.5 1 d . P E 3
H27A H 0.0084 0.6256 0.1403 0.054 Uiso 0.5 1 calc R P E 3
H27B H 0.0544 0.6033 0.2245 0.054 Uiso 0.5 1 calc R P E 3
O7 O -0.0175(2) 0.5797(5) 0.2318(4) 0.0803(18) Uiso 0.5 1 d . P E 3
C28 C 0.0153(3) 0.6404(5) 0.3295(4) 0.0503(14) Uiso 0.5 1 d . P E 3
H28A H 0.0002 0.6245 0.3737 0.060 Uiso 0.5 1 calc R P E 3
H28B H 0.0537 0.6307 0.3491 0.060 Uiso 0.5 1 calc R P E 3
C29 C 0.0210(3) 0.7345(5) 0.2244(5) 0.0477(15) Uiso 0.5 1 d . P E 3
H29A H 0.0574 0.7584 0.2420 0.057 Uiso 0.5 1 calc R P E 3
H29B H -0.0004 0.7733 0.1774 0.057 Uiso 0.5 1 calc R P E 3
F4A F 0.31372(14) 0.2146(2) 0.4113(2) 0.0273(7) Uiso 0.5 1 d . P A 1
F6A F 0.23606(14) 0.2171(3) 0.3216(2) 0.0387(7) Uiso 0.5 1 d . P A 1
F5B F 0.28268(18) 0.0622(3) 0.3593(3) 0.0457(10) Uiso 0.5 1 d . P A 2
C4A C -0.0650(3) 0.3780(5) -0.0006(5) 0.0316(17) Uiso 0.5 1 d . P B 1
H4A H -0.0964 0.4078 -0.0334 0.038 Uiso 0.5 1 calc R P B 1
C3A C -0.0351(2) 0.4200(4) 0.0716(4) 0.0341(11) Uiso 0.5 1 d . P B 1
H3A H -0.0478 0.4756 0.0906 0.041 Uiso 0.5 1 calc R P B 1
C2A C 0.01323(18) 0.3831(3) 0.1175(3) 0.0242(9) Uiso 0.5 1 d . P B 1
H2A H 0.0336 0.4119 0.1678 0.029 Uiso 0.5 1 calc R P B 1
C26A C 0.2812(2) 0.1673(10) 0.3433(4) 0.0324(11) Uiso 0.75(5) 1 d . P A 1

loop_
_atom_site_aniso_label
_atom_site_aniso_U_11
_atom_site_aniso_U_22
_atom_site_aniso_U_33
_atom_site_aniso_U_23
_atom_site_aniso_U_13
_atom_site_aniso_U_12
P1 0.01425(19) 0.01605(19) 0.01462(19) -0.00065(14) 0.00558(15) -0.00213(14)
S2 0.0237(2) 0.0240(2) 0.0201(2) -0.00531(17) 0.00342(17) -0.00599(17)
N1 0.0194(7) 0.0165(7) 0.0247(8) 0.0002(6) 0.0045(6) -0.0020(5)
C13 0.0173(7) 0.0162(7) 0.0165(7) 0.0010(6) 0.0074(6) -0.0023(6)
C1 0.0157(7) 0.0216(8) 0.0222(8) -0.0002(7) 0.0055(6) -0.0012(6)
C19 0.0179(7) 0.0161(7) 0.0138(7) -0.0014(5) 0.0056(6) -0.0047(6)
C7 0.0179(7) 0.0187(7) 0.0161(7) -0.0022(6) 0.0076(6) -0.0015(6)
C20 0.0197(8) 0.0216(8) 0.0180(8) -0.0007(6) 0.0065(6) -0.0060(6)
O4 0.0284(8) 0.0294(8) 0.0225(7) -0.0072(6) 0.0005(6) -0.0070(6)
C8 0.0236(8) 0.0201(8) 0.0197(8) -0.0031(6) 0.0092(7) -0.0043(7)
C22 0.0259(9) 0.0163(8) 0.0256(9) 0.0016(7) 0.0050(7) -0.0065(7)
C21 0.0245(9) 0.0217(9) 0.0224(9) 0.0010(7) 0.0068(7) -0.0099(7)
C23 0.0191(8) 0.0156(7) 0.0189(8) -0.0009(6) 0.0064(6) -0.0030(6)
O5 0.0668(14) 0.0284(9) 0.0312(9) -0.0054(7) 0.0112(9) -0.0210(9)
C12 0.0309(10) 0.0213(8) 0.0184(8) -0.0015(6) 0.0120(7) -0.0038(7)
C18 0.0183(8) 0.0209(8) 0.0193(8) 0.0016(6) 0.0073(6) -0.0024(6)
C14 0.0227(9) 0.0337(10) 0.0187(8) 0.0050(7) 0.0062(7) -0.0049(8)
C17 0.0206(8) 0.0254(9) 0.0260(9) 0.0029(7) 0.0110(7) -0.0026(7)
C24 0.0195(9) 0.0191(9) 0.0457(13) 0.0010(8) 0.0055(8) 0.0028(7)
O6 0.0295(9) 0.0611(13) 0.0401(10) -0.0166(10) -0.0012(8) 0.0107(9)
C9 0.0343(11) 0.0253(9) 0.0216(9) -0.0079(7) 0.0112(8) -0.0078(8)
C6 0.0232(9) 0.0317(10) 0.0218(9) -0.0032(8) 0.0038(7) -0.0004(8)
C15 0.0307(10) 0.0390(12) 0.0186(9) 0.0052(8) 0.0104(8) -0.0063(9)
C16 0.0291(10) 0.0273(9) 0.0250(9) 0.0033(7) 0.0158(8) -0.0041(8)
C10 0.0511(14) 0.0328(11) 0.0183(9) -0.0078(8) 0.0131(9) -0.0083(10)
C11 0.0526(14) 0.0297(11) 0.0188(9) -0.0021(8) 0.0173(9) -0.0053(10)
C5 0.0214(9) 0.0461(13) 0.0245(10) -0.0003(9) 0.0007(8) -0.0015(9)
S1 0.0180(2) 0.0341(3) 0.0212(2) -0.00868(18) 0.00885(17) -0.00725(18)
F2 0.0325(7) 0.0561(10) 0.0372(8) -0.0121(7) 0.0104(6) -0.0242(7)
O1 0.0217(7) 0.0555(11) 0.0248(7) -0.0166(7) 0.0080(6) -0.0103(7)
F1 0.0350(9) 0.0777(14) 0.0720(13) -0.0327(11) 0.0371(9) -0.0164(9)
O2 0.0313(9) 0.0635(14) 0.0460(11) -0.0247(10) 0.0170(8) 0.0030(9)
F3 0.0938(16) 0.0497(11) 0.0335(9) 0.0005(8) 0.0202(9) -0.0289(11)
O3 0.0518(12) 0.0402(10) 0.0327(9) 0.0024(8) 0.0053(8) -0.0175(9)
C25 0.0320(11) 0.0398(12) 0.0308(11) -0.0102(9) 0.0158(9) -0.0129(10)

loop_
_atom_type_symbol
_atom_type_description
_atom_type_scat_dispersion_real
_atom_type_scat_dispersion_imag
_atom_type_scat_source
C C 0.0033 0.0016 'International Tables Vol C Tables 4.2.6.8 and 6.1.1.4'
H H 0.0000 0.0000 'International Tables Vol C Tables 4.2.6.8 and 6.1.1.4'
F F 0.0171 0.0103 'International Tables Vol C Tables 4.2.6.8 and 6.1.1.4'
N N 0.0061 0.0033 'International Tables Vol C Tables 4.2.6.8 and 6.1.1.4'
O O 0.0106 0.0060 'International Tables Vol C Tables 4.2.6.8 and 6.1.1.4'
P P 0.1023 0.0942 'International Tables Vol C Tables 4.2.6.8 and 6.1.1.4'
S S 0.1246 0.1234 'International Tables Vol C Tables 4.2.6.8 and 6.1.1.4'

loop_
_citation_id
_citation_doi
_citation_year
1 10.1039/C7DT03197A 2017

loop_
_exptl_crystal_face_index_h
_exptl_crystal_face_index_k
_exptl_crystal_face_index_l
_exptl_crystal_face_perp_dist
0.00 1.00 0.00 0.1000
0.00 -1.00 0.00 0.0800
1.00 0.00 -1.00 0.0250
-1.00 0.00 1.00 0.0250
-1.00 0.00 0.00 0.1100
1.00 0.00 0.00 0.1100
0.00 -1.00 1.00 0.0700
-1.00 2.00 -1.00 0.1000

loop_
_geom_angle_atom_site_label_1
_geom_angle_atom_site_label_2
_geom_angle_atom_site_label_3
_geom_angle
C13 P1 C19 108.26(8)
C1 P1 C13 109.09(9)
C1 P1 C19 110.03(9)
C7 P1 C13 110.33(9)
C7 P1 C1 111.72(9)
C7 P1 C19 107.35(8)
O4 S2 O6 115.24(11)
O4 S2 C26B 97.8(7)
O4 S2 C26A 105.5(4)
O5 S2 O4 113.84(11)
O5 S2 O6 114.97(14)
O5 S2 C26B 111.0(8)
O5 S2 C26A 101.5(4)
O6 S2 C26B 101.7(3)
O6 S2 C26A 103.65(18)
C22 N1 C24 118.97(17)
C23 N1 C22 121.49(18)
C23 N1 C24 119.50(17)
C18 C13 P1 120.03(14)
C18 C13 C14 120.51(17)
C14 C13 P1 119.29(14)
C6 C1 P1 121.36(16)
C6 C1 C2B 118.0(2)
C6 C1 C2A 122.0(3)
C2B C1 P1 118.3(2)
C2A C1 P1 116.6(2)
C20 C19 P1 121.92(14)
C23 C19 P1 118.43(13)
C23 C19 C20 119.55(17)
C8 C7 P1 119.45(14)
C8 C7 C12 120.63(17)
C12 C7 P1 119.92(14)
C19 C20 H20 120.6
C21 C20 C19 118.76(18)
C21 C20 H20 120.6
C7 C8 H8 120.4
C9 C8 C7 119.23(18)
C9 C8 H8 120.4
N1 C22 H22 119.7
N1 C22 C21 120.56(18)
C21 C22 H22 119.7
C20 C21 H21 120.2
C22 C21 C20 119.60(18)
C22 C21 H21 120.2
N1 C23 C19 120.03(17)
N1 C23 H23 120.0
C19 C23 H23 120.0
C7 C12 H12 120.3
C11 C12 C7 119.48(19)
C11 C12 H12 120.3
C13 C18 H18 120.3
C17 C18 C13 119.43(18)
C17 C18 H18 120.3
C13 C14 H14 120.4
C15 C14 C13 119.18(19)
C15 C14 H14 120.4
C18 C17 H17 119.9
C16 C17 C18 120.13(19)
C16 C17 H17 119.9
N1 C24 H24A 109.5
N1 C24 H24B 109.5
N1 C24 H24C 109.5
H24A C24 H24B 109.5
H24A C24 H24C 109.5
H24B C24 H24C 109.5
C8 C9 H9 120.0
C10 C9 C8 120.0(2)
C10 C9 H9 120.0
C1 C6 H6 120.6
C1 C6 C5 118.8(2)
C5 C6 H6 120.6
C14 C15 H15 119.8
C16 C15 C14 120.3(2)
C16 C15 H15 119.8
C17 C16 H16 119.8
C15 C16 C17 120.44(18)
C15 C16 H16 119.8
C9 C10 H10 119.6
C9 C10 C11 120.9(2)
C11 C10 H10 119.6
C12 C11 C10 119.7(2)
C12 C11 H11 120.1
C10 C11 H11 120.1
C1 C2B H2B 119.5
C1 C2B C3B 120.9(4)
C3B C2B H2B 119.5
F4B C26B S2 109.4(12)
F6B C26B S2 111.8(6)
F6B C26B F4B 102.0(12)
F5B C26B S2 112.1(10)
F5B C26B F4B 103.3(6)
F5B C26B F6B 117.2(15)
C6 C5 H5B 118.5
C6 C5 H5A 120.6
C6 C5 C4A 118.7(3)
C4B C5 C6 122.9(3)
C4B C5 H5B 118.5
C4A C5 H5A 120.6
C5 C4B H4B 120.0
C5 C4B C3B 120.0(5)
C3B C4B H4B 120.0
O1 S1 O3 113.71(12)
O1 S1 C25 103.01(11)
O2 S1 O1 116.64(12)
O2 S1 O3 115.28(14)
O2 S1 C25 102.77(13)
O3 S1 C25 102.71(13)
F2 C25 S1 110.76(16)
F1 C25 S1 112.23(18)
F1 C25 F2 108.6(2)
F1 C25 F3 105.8(2)
F3 C25 S1 112.2(2)
F3 C25 F2 107.0(2)
C2B C3B H3B 120.6
C4B C3B C2B 118.9(4)
C4B C3B H3B 120.6
H30A C30 H30B 109.5
C28 C30 H30A 111.7
C28 C30 H30B 111.7
C29 C30 H30A 111.7
C29 C30 H30B 111.7
C29 C30 C28 100.4(8)
H27A C27 H27B 108.0
O7 C27 H27A 109.4
O7 C27 H27B 109.4
O7 C27 C29 111.2(6)
C29 C27 H27A 109.4
C29 C27 H27B 109.4
C27 O7 C28 84.7(5)
C30 C28 O7 92.8(6)
C30 C28 H28A 113.1
C30 C28 H28B 113.1
O7 C28 H28A 113.1
O7 C28 H28B 113.1
H28A C28 H28B 110.5
C30 C29 C27 104.2(7)
C30 C29 H29A 110.9
C30 C29 H29B 110.9
C27 C29 H29A 110.9
C27 C29 H29B 110.9
H29A C29 H29B 108.9
C5 C4A H4A 119.8
C3A C4A C5 120.3(6)
C3A C4A H4A 119.8
C4A C3A H3A 119.2
C4A C3A C2A 121.5(6)
C2A C3A H3A 119.2
C1 C2A H2A 121.2
C3A C2A C1 117.5(4)
C3A C2A H2A 121.2
F5A C26A S2 115.0(8)
F5A C26A F4A 111.7(4)
F5A C26A F6A 106.6(6)
F4A C26A S2 108.4(6)
F6A C26A S2 109.9(3)
F6A C26A F4A 104.8(8)

loop_
_geom_bond_atom_site_label_1
_geom_bond_atom_site_label_2
_geom_bond_distance
P1 C13 1.7917(18)
P1 C1 1.7883(19)
P1 C19 1.8018(18)
P1 C7 1.7856(19)
S2 O4 1.4401(15)
S2 O5 1.4294(19)
S2 O6 1.443(2)
S2 C26B 1.832(9)
S2 C26A 1.815(4)
N1 C22 1.350(3)
N1 C23 1.341(2)
N1 C24 1.483(3)
C13 C18 1.398(3)
C13 C14 1.400(3)
C1 C6 1.394(3)
C1 C2B 1.395(5)
C1 C2A 1.419(5)
C19 C20 1.396(2)
C19 C23 1.385(3)
C7 C8 1.398(3)
C7 C12 1.404(3)
C20 H20 0.9500
C20 C21 1.390(3)
C8 H8 0.9500
C8 C9 1.394(3)
C22 H22 0.9500
C22 C21 1.372(3)
C21 H21 0.9500
C23 H23 0.9500
C12 H12 0.9500
C12 C11 1.389(3)
C18 H18 0.9500
C18 C17 1.395(3)
F4B C26B 1.41(2)
C14 H14 0.9500
C14 C15 1.397(3)
C17 H17 0.9500
C17 C16 1.388(3)
C24 H24A 0.9800
C24 H24B 0.9800
C24 H24C 0.9800
C9 H9 0.9500
C9 C10 1.388(3)
C6 H6 0.9500
C6 C5 1.397(3)
C15 H15 0.9500
C15 C16 1.386(3)
C16 H16 0.9500
C10 H10 0.9500
C10 C11 1.393(3)
C11 H11 0.9500
F6B C26B 1.319(9)
F5A C26A 1.326(14)
C2B H2B 0.9500
C2B C3B 1.400(6)
C26B F5B 1.23(2)
C5 H5B 0.9500
C5 H5A 0.9500
C5 C4B 1.318(7)
C5 C4A 1.442(8)
C4B H4B 0.9500
C4B C3B 1.392(8)
S1 O1 1.4412(16)
S1 O2 1.434(2)
S1 O3 1.448(2)
S1 C25 1.817(2)
F2 C25 1.347(3)
F1 C25 1.323(3)
F3 C25 1.325(3)
C3B H3B 0.9500
C30 H30A 0.9900
C30 H30B 0.9900
C30 C28 1.501(11)
C30 C29 1.458(9)
C27 H27A 0.9900
C27 H27B 0.9900
C27 O7 1.450(10)
C27 C29 1.497(10)
O7 C28 1.831(10)
C28 H28A 0.9900
C28 H28B 0.9900
C29 H29A 0.9900
C29 H29B 0.9900
F4A C26A 1.382(12)
F6A C26A 1.350(6)
C4A H4A 0.9500
C4A C3A 1.372(9)
C3A H3A 0.9500
C3A C2A 1.390(7)
C2A H2A 0.9500

loop_
_cod_changelog_entry_id
_cod_changelog_entry_author
_cod_changelog_entry_date
_cod_changelog_entry_text
1 'Vaitkus, Antanas' 2022-06-28T20:23:00+03:00
;
 Removed the '_chemical_name_systematic' data item that had an incorrect value.
;
